data_7715707
loop_
_publ_author_name
'Jornet-Moll&#xe1;, Ver&#xf3;nica'
'Rodr&#xed;guez-Tarraz&#xf3;, Marina I'
'Dolz-Lozano, Miquel J'
'Gim&#xe9;nez-Saiz, Carlos'
'Romero, Francisco M.'

_publ_section_title
;
 Hydrogen-bonded assemblies of iron(II) spin crossover complexes.
;
_journal_issue 18
_journal_name_full 'Dalton transactions (Cambridge, England : 2003)'
_journal_page_first 7848
_journal_page_last 7856
_journal_paper_doi 10.1039/d4dt00579a
_journal_volume 53
_journal_year 2024
_chemical_formula_moiety 'C22 H18 Fe N10 2+, C14 H8 O4 2-, 5(H2 O)'
_chemical_formula_sum 'C36 H36 Fe N10 O9'
_chemical_formula_weight 808.60
_space_group_crystal_system orthorhombic
_space_group_IT_number 18
_space_group_name_Hall 'P 2 2ab'
_space_group_name_H-M_alt 'P 21 21 2'
_atom_sites_solution_hydrogens mixed
_atom_sites_solution_primary direct
_atom_sites_solution_secondary difmap
_audit_creation_method SHELXL-2018/3
_audit_update_record
;
2024-02-27 deposited with the CCDC.	2024-04-09 downloaded from the CCDC.
;
_cell_angle_alpha 90
_cell_angle_beta 90
_cell_angle_gamma 90
_cell_formula_units_Z 4
_cell_length_a 28.8805(5)
_cell_length_b 15.3810(2)
_cell_length_c 8.49297(12)
_cell_measurement_reflns_used 18200
_cell_measurement_temperature 120.00(10)
_cell_measurement_theta_max 24.9870
_cell_measurement_theta_min 3.4420
_cell_volume 3772.67(10)
_computing_cell_refinement 'CrysAlisPro 1.171.38.43f (Rigaku OD, 2015)'
_computing_data_collection 'CrysAlisPro 1.171.38.43f (Rigaku OD, 2015)'
_computing_data_reduction 'CrysAlisPro 1.171.38.43f (Rigaku OD, 2015)'
_computing_structure_refinement 'SHELXL-2018/3 (Sheldrick, 2018)'
_computing_structure_solution 'SIR2014 (Burla et al., 2015)'
_diffrn_ambient_temperature 120.00(10)
_diffrn_detector 'CCD plate'
_diffrn_detector_area_resol_mean 16.0267
_diffrn_detector_type Sapphire3
_diffrn_measured_fraction_theta_full 0.996
_diffrn_measured_fraction_theta_max 0.971
_diffrn_measurement_details
;
List of Runs (angles in degrees, time in seconds):

  # Type    Start    End  Width  t~exp~   \w     \q     \k     \f   Frames
#--------------------------------------------------------------------------
  1  \w    -46.00  48.00   1.00   22.50    --  -22.59  57.00 -30.00   94
  2  \w    -93.00   1.00   1.00   22.50    --  -22.59 -57.00-180.00   94
  3  \w    -75.00   8.00   1.00   22.50    --  -22.59 113.00  52.00   83
  4  \w   -102.00 -35.00   1.00   22.50    --  -22.59-178.00  60.00   67
  5  \w   -102.00 -35.00   1.00   22.50    --  -22.59-178.00 -90.00   67
  6  \w    -46.00  48.00   1.00   22.50    --  -22.59  57.00 -60.00   94
  7  \w     -8.00  76.00   1.00   22.50    --   23.52-113.00 -39.00   84
  8  \w    -43.00  99.00   1.00   22.50    --   23.52  19.00   0.00  142
  9  \w    -93.00   1.00   1.00   22.50    --  -22.59 -57.00  30.00   94
 10  \w    -95.00 -70.00   1.00   22.50    --  -22.59 -77.00 120.00   25
 11  \w   -102.00 -35.00   1.00   22.50    --  -22.59-178.00 120.00   67
 12  \w    -95.00  10.00   1.00   22.50    --  -22.59 -77.00  90.00  105
 13  \w    -10.00  96.00   1.00   22.50    --   23.52  77.00   0.00  106
 14  \w      0.00  94.00   1.00   22.50    --   23.52  57.00 -90.00   94
;
_diffrn_measurement_device 'four-circle diffractometer'
_diffrn_measurement_device_type
;
'SuperNova, Single source at offset, Sapphire3'
;
_diffrn_measurement_method '\w scans'
_diffrn_orient_matrix_type 'CrysAlisPro convention (1999,Acta A55,543-557)'
_diffrn_orient_matrix_UB_11 0.0239881000
_diffrn_orient_matrix_UB_12 -0.0074385000
_diffrn_orient_matrix_UB_13 -0.0117143000
_diffrn_orient_matrix_UB_21 0.0026702000
_diffrn_orient_matrix_UB_22 -0.0087242000
_diffrn_orient_matrix_UB_23 0.0815186000
_diffrn_orient_matrix_UB_31 -0.0045175000
_diffrn_orient_matrix_UB_32 -0.0446681000
_diffrn_orient_matrix_UB_33 -0.0139601000
_diffrn_radiation_type MoK\a
_diffrn_radiation_wavelength 0.71073
_diffrn_reflns_av_R_equivalents 0.0833
_diffrn_reflns_av_unetI/netI 0.0558
_diffrn_reflns_Laue_measured_fraction_full 0.996
_diffrn_reflns_Laue_measured_fraction_max 0.971
_diffrn_reflns_limit_h_max 40
_diffrn_reflns_limit_h_min -40
_diffrn_reflns_limit_k_max 21
_diffrn_reflns_limit_k_min -19
_diffrn_reflns_limit_l_max 11
_diffrn_reflns_limit_l_min -11
_diffrn_reflns_number 91426
_diffrn_reflns_point_group_measured_fraction_full 0.997
_diffrn_reflns_point_group_measured_fraction_max 0.951
_diffrn_reflns_theta_full 25.242
_diffrn_reflns_theta_max 29.761
_diffrn_reflns_theta_min 3.391
_diffrn_source 'micro-focus sealed X-ray tube'
_diffrn_source_type 'SuperNova (Mo) X-ray Source'
_exptl_absorpt_coefficient_mu 0.468
_exptl_absorpt_correction_T_max 1.00000
_exptl_absorpt_correction_T_min 0.46732
_exptl_absorpt_correction_type multi-scan
_exptl_absorpt_process_details
;
CrysAlisPro 1.171.38.43f (Rigaku Oxford Diffraction, 2015)
Empirical absorption correction using spherical harmonics,
 implemented in SCALE3 ABSPACK scaling algorithm.
;
_exptl_crystal_colour yellow
_exptl_crystal_density_diffrn 1.424
_exptl_crystal_description plate
_exptl_crystal_F_000 1680
_exptl_crystal_size_max 0.3441
_exptl_crystal_size_mid 0.1026
_exptl_crystal_size_min 0.0199
_refine_diff_density_max 0.931
_refine_diff_density_min -0.895
_refine_diff_density_rms 0.066
_refine_ls_abs_structure_details
;
 Refined as an inversion twin.
;
_refine_ls_abs_structure_Flack 0.083(18)
_refine_ls_extinction_method none
_refine_ls_goodness_of_fit_ref 1.101
_refine_ls_hydrogen_treatment mixed
_refine_ls_matrix_type full
_refine_ls_number_parameters 560
_refine_ls_number_reflns 10240
_refine_ls_number_restraints 22
_refine_ls_restrained_S_all 1.101
_refine_ls_R_factor_all 0.0710
_refine_ls_R_factor_gt 0.0554
_refine_ls_shift/su_max 0.000
_refine_ls_shift/su_mean 0.000
_refine_ls_structure_factor_coef Fsqd
_refine_ls_weighting_details 'w=1/[\s^2^(Fo^2^)+(0.0347P)^2^+2.2793P] where P=(Fo^2^+2Fc^2^)/3'
_refine_ls_weighting_scheme calc
_refine_ls_wR_factor_gt 0.1011
_refine_ls_wR_factor_ref 0.1061
_reflns_Friedel_coverage 0.758
_reflns_Friedel_fraction_full 0.999
_reflns_Friedel_fraction_max 0.925
_reflns_number_gt 8885
_reflns_number_total 10240
_reflns_threshold_expression 'I > 2\s(I)'
_cod_data_source_file d4dt00579a2.cif
_cod_data_source_block MRT14c-6
_cod_depositor_comments 'Adding full bibliography for 7715705--7715707.cif.'
_cod_database_code 7715707
_shelx_space_group_comment
;
The symmetry employed for this shelxl refinement is uniquely defined
by the following loop, which should always be used as a source of
symmetry information in preference to the above space-group names.
They are only intended as comments.
;

loop_
_space_group_symop_operation_xyz
'x, y, z'
'-x, -y, z'
'x+1/2, -y+1/2, -z'
'-x+1/2, y+1/2, -z'

loop_
_atom_site_label
_atom_site_type_symbol
_atom_site_fract_x
_atom_site_fract_y
_atom_site_fract_z
_atom_site_U_iso_or_equiv
_atom_site_adp_type
_atom_site_occupancy
_atom_site_site_symmetry_order
_atom_site_calc_flag
_atom_site_refinement_flags_posn
_atom_site_refinement_flags_adp
_atom_site_refinement_flags_occupancy
_atom_site_disorder_assembly
_atom_site_disorder_group
C1 C 0.81422(15) 0.2770(2) 0.2426(5) 0.0302(9) Uani 1 1 d . . . . .
H1 H 0.808197 0.298637 0.139837 0.036 Uiso 1 1 calc R U . . .
C2 C 0.85617(14) 0.2775(2) 0.3175(5) 0.0278(8) Uani 1 1 d . . . . .
H2 H 0.884830 0.298510 0.278033 0.033 Uiso 1 1 calc R U . . .
C3 C 0.84765(13) 0.2403(2) 0.4648(4) 0.0208(7) Uani 1 1 d . . . . .
C4 C 0.87819(13) 0.2202(2) 0.5972(4) 0.0190(7) Uani 1 1 d . . . . .
C5 C 0.92582(13) 0.2344(2) 0.6003(5) 0.0241(8) Uani 1 1 d . . . . .
H5 H 0.941125 0.260918 0.513677 0.029 Uiso 1 1 calc R U . . .
C6 C 0.95024(13) 0.2090(2) 0.7324(5) 0.0245(8) Uani 1 1 d . . . . .
H6 H 0.982791 0.217584 0.736136 0.029 Uiso 1 1 calc R U . . .
C7 C 0.92790(13) 0.1711(2) 0.8593(5) 0.0223(8) Uani 1 1 d . . . . .
H7 H 0.944506 0.154016 0.950818 0.027 Uiso 1 1 calc R U . . .
C8 C 0.88001(12) 0.1589(2) 0.8480(4) 0.0183(7) Uani 1 1 d . . . . .
C9 C 0.85143(12) 0.1158(2) 0.9678(4) 0.0185(7) Uani 1 1 d . . . . .
C10 C 0.86220(14) 0.0804(3) 1.1145(5) 0.0247(8) Uani 1 1 d . . . . .
H10 H 0.891599 0.077458 1.164356 0.030 Uiso 1 1 calc R U . . .
C11 C 0.81990(14) 0.0503(2) 1.1706(4) 0.0259(8) Uani 1 1 d . . . . .
H11 H 0.814633 0.023102 1.269450 0.031 Uiso 1 1 calc R U . . .
C12 C 0.82868(15) -0.0993(2) 0.4927(5) 0.0294(9) Uani 1 1 d . . . . .
H12 H 0.849663 -0.143130 0.459342 0.035 Uiso 1 1 calc R U . . .
C13 C 0.78150(15) -0.1028(2) 0.4832(4) 0.0277(8) Uani 1 1 d . . . . .
H13 H 0.763101 -0.148999 0.443255 0.033 Uiso 1 1 calc R U . . .
C14 C 0.76610(14) -0.0234(2) 0.5453(4) 0.0225(8) Uani 1 1 d . . . . .
C15 C 0.72020(14) 0.0121(2) 0.5733(4) 0.0229(8) Uani 1 1 d . . . . .
C16 C 0.67865(16) -0.0277(3) 0.5302(5) 0.0320(10) Uani 1 1 d . . . . .
H16 H 0.678459 -0.080438 0.471964 0.038 Uiso 1 1 calc R U . . .
C17 C 0.63802(15) 0.0118(3) 0.5749(6) 0.0371(11) Uani 1 1 d . . . . .
H17 H 0.609332 -0.014337 0.547438 0.045 Uiso 1 1 calc R U . . .
C18 C 0.63804(14) 0.0888(3) 0.6591(5) 0.0300(9) Uani 1 1 d . . . . .
H18 H 0.609931 0.115276 0.691914 0.036 Uiso 1 1 calc R U . . .
C19 C 0.68099(12) 0.1264(2) 0.6940(4) 0.0209(7) Uani 1 1 d . . . . .
C20 C 0.68758(12) 0.2083(2) 0.7788(4) 0.0200(7) Uani 1 1 d . . . . .
C21 C 0.65709(14) 0.2642(2) 0.8547(5) 0.0252(8) Uani 1 1 d . . . . .
H21 H 0.624374 0.259012 0.861751 0.030 Uiso 1 1 calc R U . . .
C22 C 0.68438(14) 0.3284(2) 0.9172(5) 0.0252(8) Uani 1 1 d . . . . .
H22 H 0.673907 0.376732 0.977033 0.030 Uiso 1 1 calc R U . . .
C23 C 0.67524(13) 0.9728(2) 0.0923(5) 0.0230(8) Uani 1 1 d . . . . .
C24 C 0.62296(12) 0.9816(2) 0.0936(5) 0.0216(7) Uani 1 1 d . . . . .
C25 C 0.60196(13) 1.0614(2) 0.0674(4) 0.0224(8) Uani 1 1 d . . . . .
H25 H 0.620555 1.111525 0.050973 0.027 Uiso 1 1 calc R U . . .
C26 C 0.55398(13) 1.0688(2) 0.0650(4) 0.0210(8) Uani 1 1 d . . . . .
H26 H 0.540226 1.123727 0.044383 0.025 Uiso 1 1 calc R U . . .
C27 C 0.52563(12) 0.9966(2) 0.0923(4) 0.0188(7) Uani 1 1 d . . . . .
C28 C 0.54740(13) 0.9169(2) 0.1226(4) 0.0226(8) Uani 1 1 d . . . . .
H28 H 0.529056 0.867059 0.144693 0.027 Uiso 1 1 calc R U . . .
C29 C 0.59529(13) 0.9094(2) 0.1208(5) 0.0242(8) Uani 1 1 d . . . . .
H29 H 0.609261 0.854354 0.138337 0.029 Uiso 1 1 calc R U . . .
C30 C 0.95818(18) 0.8191(3) 0.4083(5) 0.0360(10) Uani 1 1 d . . . . .
C31 C 0.97048(14) 0.7240(2) 0.4052(5) 0.0247(8) Uani 1 1 d . . . . .
C32 C 0.99420(16) 0.6877(3) 0.2781(5) 0.0323(9) Uani 1 1 d . . . . .
H32 H 1.002477 0.723250 0.191103 0.039 Uiso 1 1 calc R U . . .
C33 C 1.00581(14) 0.6003(2) 0.2776(5) 0.0293(9) Uani 1 1 d . . . . .
H33 H 1.021998 0.576623 0.190195 0.035 Uiso 1 1 calc R U . . .
C34 C 0.99411(14) 0.5472(2) 0.4029(5) 0.0243(8) Uani 1 1 d . . . . .
C35 C 0.97104(13) 0.5836(2) 0.5301(5) 0.0243(8) Uani 1 1 d . . . . .
H35 H 0.963208 0.548146 0.617743 0.029 Uiso 1 1 calc R U . . .
C36 C 0.95922(14) 0.6712(2) 0.5310(5) 0.0253(8) Uani 1 1 d . . . . .
H36 H 0.943277 0.694952 0.618932 0.030 Uiso 1 1 calc R U . . .
Fe1 Fe 0.78494(2) 0.15014(3) 0.70244(6) 0.01697(11) Uani 1 1 d . . . . .
N1 N 0.78302(13) 0.2405(2) 0.3399(3) 0.0248(7) Uani 1 1 d D . . . .
H1N H 0.7539(10) 0.226(3) 0.327(6) 0.047(15) Uiso 1 1 d D . . . .
N2 N 0.80269(11) 0.21744(19) 0.4784(4) 0.0204(6) Uani 1 1 d . . . . .
N3 N 0.85623(10) 0.18359(17) 0.7202(4) 0.0172(6) Uani 1 1 d . . . . .
N4 N 0.80618(10) 0.10737(18) 0.9351(4) 0.0185(6) Uani 1 1 d . . . . .
N5 N 0.78796(12) 0.06662(19) 1.0604(4) 0.0218(6) Uani 1 1 d D . . . .
H5N H 0.7585(11) 0.051(4) 1.072(8) 0.09(2) Uiso 1 1 d D . . . .
N6 N 0.83999(12) -0.0227(2) 0.5574(4) 0.0265(7) Uani 1 1 d D . . . .
H6N H 0.8669(10) -0.002(3) 0.574(6) 0.045(15) Uiso 1 1 d D . . . .
N7 N 0.80238(11) 0.02508(19) 0.5909(4) 0.0216(6) Uani 1 1 d . . . . .
N8 N 0.72065(11) 0.08822(18) 0.6516(3) 0.0202(6) Uani 1 1 d . . . . .
N9 N 0.73171(10) 0.23752(18) 0.7923(4) 0.0193(6) Uani 1 1 d . . . . .
N10 N 0.72855(11) 0.3110(2) 0.8789(4) 0.0217(7) Uani 1 1 d D . . . .
H10N H 0.7521(12) 0.346(3) 0.895(5) 0.038(13) Uiso 1 1 d D . . . .
O1 O 0.69803(9) 1.04277(17) 0.0921(4) 0.0319(7) Uani 1 1 d . . . . .
O2 O 0.69167(9) 0.89784(17) 0.0910(4) 0.0306(6) Uani 1 1 d . . . . .
O3 O 0.9676(2) 0.8647(2) 0.2931(5) 0.111(2) Uani 1 1 d . . . . .
O4 O 0.93898(11) 0.8485(2) 0.5268(4) 0.0401(7) Uani 1 1 d . . . . .
O1W O 0.69417(11) 0.1957(2) 0.2750(4) 0.0432(8) Uani 1 1 d D . . . .
H1W1 H 0.6907(18) 0.153(2) 0.222(6) 0.065 Uiso 1 1 d D U . . .
H1W2 H 0.6693(13) 0.223(3) 0.269(7) 0.065 Uiso 1 1 d D U . . .
O2W O 0.61471(12) 0.2968(2) 0.2183(5) 0.0494(9) Uani 1 1 d D . . . .
H2W1 H 0.5997(18) 0.309(4) 0.302(4) 0.074 Uiso 1 1 d D U . . .
H2W2 H 0.5937(16) 0.307(4) 0.150(5) 0.074 Uiso 1 1 d D U . . .
O3W O 1.06627(13) -0.0162(2) 0.5823(6) 0.0637(13) Uani 1 1 d D . . . .
H3W1 H 1.0601(14) 0.0361(18) 0.563(7) 0.096 Uiso 1 1 d D U . . .
H3W2 H 1.063(3) -0.041(4) 0.494(5) 0.096 Uiso 1 1 d D U . . .
O4W O 0.95973(14) 0.8447(3) 0.9741(4) 0.0576(10) Uani 1 1 d D . . . .
H4W1 H 0.957(2) 0.855(4) 1.070(3) 0.086 Uiso 1 1 d D U . . .
H4W2 H 0.959(2) 0.897(2) 0.935(7) 0.086 Uiso 1 1 d D U . . .
O5W O 1.000000 0.000000 0.8276(6) 0.0467(12) Uani 1 2 d DS T P . .
H5W1 H 1.0218(7) -0.010(4) 0.763(4) 0.070 Uiso 1 1 d D U . . .
O6W O 1.0429(2) -0.0489(4) 0.2972(10) 0.0491(19) Uani 0.5 1 d D . P . .
H6W1 H 1.023(3) -0.086(5) 0.298(16) 0.074 Uiso 0.5 1 d D U P . .
H6W2 H 1.031(3) -0.006(4) 0.263(15) 0.074 Uiso 0.5 1 d D U P . .

loop_
_atom_site_aniso_label
_atom_site_aniso_U_11
_atom_site_aniso_U_22
_atom_site_aniso_U_33
_atom_site_aniso_U_23
_atom_site_aniso_U_13
_atom_site_aniso_U_12
C1 0.047(3) 0.0236(19) 0.0196(19) 0.0032(15) 0.0000(17) 0.0020(18)
C2 0.036(2) 0.0219(18) 0.025(2) 0.0031(16) 0.0086(17) 0.0012(16)
C3 0.0221(19) 0.0166(17) 0.0238(18) -0.0007(14) 0.0041(15) 0.0005(14)
C4 0.0214(18) 0.0122(16) 0.0234(18) -0.0009(14) 0.0031(14) -0.0017(13)
C5 0.0200(19) 0.0200(18) 0.032(2) -0.0013(16) 0.0072(16) -0.0026(14)
C6 0.0153(17) 0.0222(18) 0.036(2) -0.0049(16) 0.0013(15) -0.0049(14)
C7 0.0186(18) 0.0187(18) 0.0298(19) -0.0011(14) -0.0034(15) -0.0018(13)
C8 0.0176(16) 0.0135(16) 0.0237(17) -0.0040(14) 0.0002(13) 0.0006(13)
C9 0.0181(18) 0.0150(16) 0.0225(18) -0.0021(14) -0.0014(14) 0.0012(13)
C10 0.023(2) 0.028(2) 0.0227(19) 0.0035(16) -0.0022(15) 0.0004(15)
C11 0.030(2) 0.0255(19) 0.022(2) 0.0053(15) -0.0020(16) 0.0010(16)
C12 0.044(3) 0.0192(19) 0.025(2) 0.0006(16) -0.0042(17) 0.0096(17)
C13 0.041(2) 0.0187(18) 0.0230(18) -0.0027(14) -0.0015(18) -0.0047(17)
C14 0.032(2) 0.0162(17) 0.0195(18) 0.0039(14) -0.0011(15) -0.0028(15)
C15 0.028(2) 0.0190(17) 0.0221(18) 0.0003(14) -0.0018(16) -0.0055(15)
C16 0.034(2) 0.026(2) 0.036(2) -0.0035(18) -0.0045(19) -0.0126(18)
C17 0.026(2) 0.038(2) 0.047(3) -0.003(2) -0.0062(19) -0.0131(19)
C18 0.021(2) 0.031(2) 0.038(2) 0.0028(18) -0.0052(16) -0.0053(16)
C19 0.0218(17) 0.0199(17) 0.0211(17) 0.0042(15) 0.0002(16) -0.0030(13)
C20 0.0199(18) 0.0191(16) 0.0210(18) 0.0070(14) -0.0004(14) -0.0009(13)
C21 0.0211(19) 0.0256(19) 0.029(2) 0.0056(16) 0.0033(15) -0.0010(15)
C22 0.028(2) 0.0222(19) 0.0257(19) 0.0005(15) 0.0064(16) 0.0033(15)
C23 0.0173(18) 0.026(2) 0.0254(19) 0.0013(16) 0.0013(15) 0.0007(15)
C24 0.0172(18) 0.0229(18) 0.0246(19) 0.0011(15) 0.0006(14) 0.0008(14)
C25 0.0213(19) 0.0193(18) 0.027(2) 0.0010(15) -0.0010(15) -0.0040(14)
C26 0.0202(19) 0.0179(17) 0.0249(19) 0.0016(15) -0.0025(15) 0.0008(14)
C27 0.0196(18) 0.0180(17) 0.0188(17) -0.0003(14) -0.0011(14) 0.0002(13)
C28 0.0205(19) 0.0178(17) 0.030(2) 0.0023(15) 0.0022(15) -0.0019(14)
C29 0.023(2) 0.0179(17) 0.032(2) 0.0012(15) 0.0002(16) 0.0040(14)
C30 0.056(3) 0.025(2) 0.027(2) 0.0001(18) -0.003(2) -0.0011(19)
C31 0.029(2) 0.0216(18) 0.0230(19) -0.0019(15) -0.0073(16) -0.0027(15)
C32 0.048(3) 0.030(2) 0.019(2) 0.0019(17) 0.0003(19) -0.0055(18)
C33 0.037(2) 0.026(2) 0.025(2) -0.0046(17) 0.0010(18) -0.0033(16)
C34 0.026(2) 0.0236(19) 0.0228(19) -0.0015(16) -0.0040(15) 0.0010(15)
C35 0.026(2) 0.0250(19) 0.0216(19) 0.0028(15) -0.0002(15) 0.0025(15)
C36 0.027(2) 0.023(2) 0.0253(19) -0.0040(15) -0.0029(16) 0.0016(15)
Fe1 0.0149(2) 0.0170(2) 0.0190(2) 0.0009(2) -0.0012(2) -0.00130(19)
N1 0.0284(17) 0.0241(15) 0.0218(15) -0.0013(12) -0.0046(14) 0.0053(15)
N2 0.0243(16) 0.0169(14) 0.0199(15) 0.0007(12) -0.0017(12) 0.0010(12)
N3 0.0191(14) 0.0133(13) 0.0193(14) 0.0001(12) 0.0005(12) -0.0005(11)
N4 0.0184(15) 0.0179(14) 0.0194(15) 0.0016(12) 0.0007(11) -0.0005(12)
N5 0.0227(17) 0.0210(15) 0.0217(15) 0.0042(12) 0.0048(14) -0.0019(13)
N6 0.0281(19) 0.0233(17) 0.0282(18) -0.0037(14) -0.0059(14) 0.0073(14)
N7 0.0233(16) 0.0186(15) 0.0229(16) 0.0019(12) -0.0027(13) 0.0016(12)
N8 0.0193(16) 0.0191(14) 0.0222(14) 0.0027(11) -0.0014(12) -0.0016(12)
N9 0.0190(14) 0.0183(14) 0.0205(14) 0.0028(13) -0.0024(13) -0.0005(11)
N10 0.0217(17) 0.0174(15) 0.0260(16) 0.0009(13) 0.0002(13) -0.0023(12)
O1 0.0190(14) 0.0278(14) 0.0489(19) 0.0000(13) 0.0034(13) -0.0018(11)
O2 0.0205(14) 0.0256(14) 0.0458(18) -0.0004(13) 0.0002(12) 0.0039(11)
O3 0.250(7) 0.029(2) 0.053(3) 0.012(2) 0.065(4) 0.024(3)
O4 0.0505(19) 0.0241(14) 0.0458(18) 0.0009(15) 0.0102(15) 0.0035(15)
O1W 0.0350(17) 0.0401(18) 0.055(2) -0.0112(16) -0.0142(16) 0.0038(14)
O2W 0.044(2) 0.058(2) 0.046(2) -0.004(2) 0.0057(17) 0.0088(16)
O3W 0.041(2) 0.0319(18) 0.119(4) 0.031(2) 0.032(2) 0.0142(16)
O4W 0.055(2) 0.071(3) 0.047(2) 0.012(2) 0.0089(18) 0.002(2)
O5W 0.040(3) 0.051(3) 0.050(3) 0.000 0.000 0.013(2)
O6W 0.066(5) 0.022(3) 0.059(4) -0.008(3) 0.039(4) -0.016(3)

loop_
_atom_type_symbol
_atom_type_description
_atom_type_scat_dispersion_real
_atom_type_scat_dispersion_imag
_atom_type_scat_source
C C 0.0033 0.0016 'International Tables Vol C Tables 4.2.6.8 and 6.1.1.4'
H H 0.0000 0.0000 'International Tables Vol C Tables 4.2.6.8 and 6.1.1.4'
N N 0.0061 0.0033 'International Tables Vol C Tables 4.2.6.8 and 6.1.1.4'
O O 0.0106 0.0060 'International Tables Vol C Tables 4.2.6.8 and 6.1.1.4'
Fe Fe 0.3463 0.8444 'International Tables Vol C Tables 4.2.6.8 and 6.1.1.4'

loop_
_geom_angle_atom_site_label_1
_geom_angle_atom_site_label_2
_geom_angle_atom_site_label_3
_geom_angle
_geom_angle_site_symmetry_1
_geom_angle_site_symmetry_3
_geom_angle_publ_flag
N1 C1 C2 108.0(3) . . ?
N1 C1 H1 126.0 . . ?
C2 C1 H1 126.0 . . ?
C1 C2 C3 105.0(3) . . ?
C1 C2 H2 127.5 . . ?
C3 C2 H2 127.5 . . ?
N2 C3 C2 110.6(3) . . ?
N2 C3 C4 117.3(3) . . ?
C2 C3 C4 132.0(3) . . ?
N3 C4 C5 121.1(3) . . ?
N3 C4 C3 113.7(3) . . ?
C5 C4 C3 125.2(3) . . ?
C6 C5 C4 118.3(3) . . ?
C6 C5 H5 120.8 . . ?
C4 C5 H5 120.8 . . ?
C5 C6 C7 120.9(3) . . ?
C5 C6 H6 119.5 . . ?
C7 C6 H6 119.5 . . ?
C6 C7 C8 117.6(3) . . ?
C6 C7 H7 121.2 . . ?
C8 C7 H7 121.2 . . ?
N3 C8 C7 121.6(3) . . ?
N3 C8 C9 113.7(3) . . ?
C7 C8 C9 124.7(3) . . ?
N4 C9 C10 111.3(3) . . ?
N4 C9 C8 116.6(3) . . ?
C10 C9 C8 132.1(3) . . ?
C11 C10 C9 103.9(3) . . ?
C11 C10 H10 128.0 . . ?
C9 C10 H10 128.0 . . ?
N5 C11 C10 107.6(3) . . ?
N5 C11 H11 126.2 . . ?
C10 C11 H11 126.2 . . ?
N6 C12 C13 107.6(4) . . ?
N6 C12 H12 126.2 . . ?
C13 C12 H12 126.2 . . ?
C12 C13 C14 105.0(3) . . ?
C12 C13 H13 127.5 . . ?
C14 C13 H13 127.5 . . ?
N7 C14 C13 110.1(4) . . ?
N7 C14 C15 117.1(3) . . ?
C13 C14 C15 132.7(4) . . ?
N8 C15 C16 121.3(4) . . ?
N8 C15 C14 113.5(3) . . ?
C16 C15 C14 125.2(3) . . ?
C17 C16 C15 117.9(4) . . ?
C17 C16 H16 121.1 . . ?
C15 C16 H16 121.1 . . ?
C16 C17 C18 121.4(4) . . ?
C16 C17 H17 119.3 . . ?
C18 C17 H17 119.3 . . ?
C17 C18 C19 117.6(4) . . ?
C17 C18 H18 121.2 . . ?
C19 C18 H18 121.2 . . ?
N8 C19 C18 121.4(3) . . ?
N8 C19 C20 113.5(3) . . ?
C18 C19 C20 125.1(3) . . ?
N9 C20 C21 110.6(3) . . ?
N9 C20 C19 116.7(3) . . ?
C21 C20 C19 132.7(3) . . ?
C22 C21 C20 105.1(3) . . ?
C22 C21 H21 127.4 . . ?
C20 C21 H21 127.4 . . ?
N10 C22 C21 108.0(3) . . ?
N10 C22 H22 126.0 . . ?
C21 C22 H22 126.0 . . ?
O2 C23 O1 126.2(4) . . ?
O2 C23 C24 117.5(3) . . ?
O1 C23 C24 116.3(3) . . ?
C29 C24 C25 118.9(3) . . ?
C29 C24 C23 120.2(3) . . ?
C25 C24 C23 120.9(3) . . ?
C24 C25 C26 120.7(3) . . ?
C24 C25 H25 119.7 . . ?
C26 C25 H25 119.7 . . ?
C25 C26 C27 121.0(3) . . ?
C25 C26 H26 119.5 . . ?
C27 C26 H26 119.5 . . ?
C26 C27 C28 117.5(3) . . ?
C26 C27 C27 121.8(4) . 2_675 ?
C28 C27 C27 120.7(4) . 2_675 ?
C29 C28 C27 121.1(3) . . ?
C29 C28 H28 119.4 . . ?
C27 C28 H28 119.4 . . ?
C24 C29 C28 120.7(3) . . ?
C24 C29 H29 119.7 . . ?
C28 C29 H29 119.7 . . ?
O3 C30 O4 122.5(4) . . ?
O3 C30 C31 119.1(4) . . ?
O4 C30 C31 118.4(4) . . ?
C36 C31 C32 118.6(4) . . ?
C36 C31 C30 120.2(4) . . ?
C32 C31 C30 121.2(4) . . ?
C33 C32 C31 120.7(4) . . ?
C33 C32 H32 119.7 . . ?
C31 C32 H32 119.7 . . ?
C34 C33 C32 120.7(4) . . ?
C34 C33 H33 119.6 . . ?
C32 C33 H33 119.6 . . ?
C33 C34 C35 118.6(3) . . ?
C33 C34 C34 121.3(3) . 2_765 ?
C35 C34 C34 120.2(3) . 2_765 ?
C34 C35 C36 120.9(4) . . ?
C34 C35 H35 119.5 . . ?
C36 C35 H35 119.6 . . ?
C31 C36 C35 120.5(4) . . ?
C31 C36 H36 119.7 . . ?
C35 C36 H36 119.7 . . ?
N3 Fe1 N8 164.94(11) . . ?
N3 Fe1 N4 74.64(11) . . ?
N8 Fe1 N4 107.17(11) . . ?
N3 Fe1 N9 120.56(11) . . ?
N8 Fe1 N9 74.46(11) . . ?
N4 Fe1 N9 93.86(11) . . ?
N3 Fe1 N7 91.17(11) . . ?
N8 Fe1 N7 73.85(12) . . ?
N4 Fe1 N7 93.58(11) . . ?
N9 Fe1 N7 148.25(11) . . ?
N3 Fe1 N2 74.06(11) . . ?
N8 Fe1 N2 103.61(11) . . ?
N4 Fe1 N2 148.63(11) . . ?
N9 Fe1 N2 100.08(11) . . ?
N7 Fe1 N2 89.18(11) . . ?
C1 N1 N2 111.2(3) . . ?
C1 N1 H1N 132(3) . . ?
N2 N1 H1N 116(3) . . ?
C3 N2 N1 105.1(3) . . ?
C3 N2 Fe1 114.6(2) . . ?
N1 N2 Fe1 140.2(3) . . ?
C8 N3 C4 120.4(3) . . ?
C8 N3 Fe1 119.0(2) . . ?
C4 N3 Fe1 120.1(2) . . ?
N5 N4 C9 105.3(3) . . ?
N5 N4 Fe1 138.8(2) . . ?
C9 N4 Fe1 115.7(2) . . ?
C11 N5 N4 111.8(3) . . ?
C11 N5 H5N 122(5) . . ?
N4 N5 H5N 126(5) . . ?
C12 N6 N7 111.8(3) . . ?
C12 N6 H6N 128(3) . . ?
N7 N6 H6N 120(3) . . ?
N6 N7 C14 105.5(3) . . ?
N6 N7 Fe1 139.0(2) . . ?
C14 N7 Fe1 115.5(2) . . ?
C19 N8 C15 120.4(3) . . ?
C19 N8 Fe1 119.7(2) . . ?
C15 N8 Fe1 119.8(3) . . ?
N10 N9 C20 105.1(3) . . ?
N10 N9 Fe1 138.9(2) . . ?
C20 N9 Fe1 115.4(2) . . ?
C22 N10 N9 111.3(3) . . ?
C22 N10 H10N 125(3) . . ?
N9 N10 H10N 123(3) . . ?
H1W1 O1W H1W2 105(4) . . ?
H2W1 O2W H2W2 100(3) . . ?
H3W1 O3W H3W2 103(4) . . ?
H4W1 O4W H4W2 101(4) . . ?
H5W1 O5W H5W1 100(4) . 2_755 ?
H6W1 O6W H6W2 106(5) . . ?

loop_
_geom_bond_atom_site_label_1
_geom_bond_atom_site_label_2
_geom_bond_distance
_geom_bond_site_symmetry_2
_geom_bond_publ_flag
C1 N1 1.345(5) . ?
C1 C2 1.368(6) . ?
C1 H1 0.9500 . ?
C2 C3 1.397(5) . ?
C2 H2 0.9500 . ?
C3 N2 1.350(5) . ?
C3 C4 1.462(5) . ?
C4 N3 1.346(4) . ?
C4 C5 1.393(5) . ?
C5 C6 1.382(5) . ?
C5 H5 0.9500 . ?
C6 C7 1.385(5) . ?
C6 H6 0.9500 . ?
C7 C8 1.399(5) . ?
C7 H7 0.9500 . ?
C8 N3 1.339(4) . ?
C8 C9 1.467(5) . ?
C9 N4 1.342(4) . ?
C9 C10 1.395(5) . ?
C10 C11 1.391(6) . ?
C10 H10 0.9500 . ?
C11 N5 1.338(5) . ?
C11 H11 0.9500 . ?
C12 N6 1.340(5) . ?
C12 C13 1.366(6) . ?
C12 H12 0.9500 . ?
C13 C14 1.403(5) . ?
C13 H13 0.9500 . ?
C14 N7 1.343(5) . ?
C14 C15 1.453(6) . ?
C15 N8 1.346(5) . ?
C15 C16 1.396(5) . ?
C16 C17 1.375(7) . ?
C16 H16 0.9500 . ?
C17 C18 1.384(6) . ?
C17 H17 0.9500 . ?
C18 C19 1.400(5) . ?
C18 H18 0.9500 . ?
C19 N8 1.336(5) . ?
C19 C20 1.464(5) . ?
C20 N9 1.356(4) . ?
C20 C21 1.389(5) . ?
C21 C22 1.371(5) . ?
C21 H21 0.9500 . ?
C22 N10 1.344(5) . ?
C22 H22 0.9500 . ?
C23 O2 1.246(4) . ?
C23 O1 1.262(5) . ?
C23 C24 1.516(5) . ?
C24 C29 1.387(5) . ?
C24 C25 1.387(5) . ?
C25 C26 1.391(5) . ?
C25 H25 0.9500 . ?
C26 C27 1.399(5) . ?
C26 H26 0.9500 . ?
C27 C28 1.401(5) . ?
C27 C27 1.484(7) 2_675 ?
C28 C29 1.388(5) . ?
C28 H28 0.9500 . ?
C29 H29 0.9500 . ?
C30 O3 1.234(6) . ?
C30 O4 1.235(5) . ?
C30 C31 1.506(6) . ?
C31 C36 1.381(5) . ?
C31 C32 1.395(6) . ?
C32 C33 1.385(6) . ?
C32 H32 0.9500 . ?
C33 C34 1.384(6) . ?
C33 H33 0.9500 . ?
C34 C35 1.387(5) . ?
C34 C34 1.492(7) 2_765 ?
C35 C36 1.390(5) . ?
C35 H35 0.9500 . ?
C36 H36 0.9500 . ?
Fe1 N3 2.128(3) . ?
Fe1 N8 2.131(3) . ?
Fe1 N4 2.171(3) . ?
Fe1 N9 2.180(3) . ?
Fe1 N7 2.203(3) . ?
Fe1 N2 2.226(3) . ?
N1 N2 1.354(4) . ?
N1 H1N 0.87(2) . ?
N4 N5 1.342(4) . ?
N5 H5N 0.89(3) . ?
N6 N7 1.342(4) . ?
N6 H6N 0.85(2) . ?
N9 N10 1.351(4) . ?
N10 H10N 0.88(2) . ?
O1W H1W1 0.81(2) . ?
O1W H1W2 0.83(2) . ?
O2W H2W1 0.85(2) . ?
O2W H2W2 0.86(2) . ?
O3W H3W1 0.84(2) . ?
O3W H3W2 0.84(3) . ?
O4W H4W1 0.83(3) . ?
O4W H4W2 0.87(2) . ?
O5W H5W1 0.85(2) . ?
O5W H5W1 0.85(2) 2_755 ?
O6W H6W1 0.81(3) . ?
O6W H6W2 0.80(3) . ?

loop_
_geom_hbond_atom_site_label_D
_geom_hbond_atom_site_label_H
_geom_hbond_atom_site_label_A
_geom_hbond_distance_DH
_geom_hbond_distance_HA
_geom_hbond_distance_DA
_geom_hbond_angle_DHA
_geom_hbond_site_symmetry_A
_geom_hbond_publ_flag
N1 H1N O1W 0.87(2) 1.84(3) 2.713(5) 173(5) . yes
N5 H5N O1 0.89(3) 1.76(3) 2.637(4) 169(6) 1_546 yes
N6 H6N O3W 0.85(2) 1.95(3) 2.781(5) 165(5) 2_755 yes
N10 H10N O2 0.88(2) 1.81(3) 2.676(4) 166(5) 4_646 yes
O1W H1W1 O1 0.81(2) 2.03(2) 2.821(4) 167(5) 1_545 yes
O1W H1W2 O2W 0.83(2) 1.99(3) 2.814(5) 170(6) . yes
O2W H2W1 O4 0.85(2) 1.93(3) 2.779(5) 172(6) 4_646 yes
O2W H2W2 O4W 0.86(2) 1.96(3) 2.799(6) 169(5) 4_646 yes
O3W H3W1 O4 0.84(2) 1.80(3) 2.626(5) 167(4) 2_765 yes
O3W H3W2 O6W 0.84(3) 1.77(4) 2.564(10) 156(6) . yes
O4W H4W1 O3 0.83(3) 1.93(3) 2.736(6) 163(7) 1_556 yes
O4W H4W2 O5W 0.87(2) 2.18(4) 2.934(5) 146(6) 1_565 yes
O5W H5W1 O3W 0.85(2) 2.00(3) 2.840(6) 168(4) . yes
O6W H6W1 O3 0.81(3) 1.77(5) 2.550(9) 160(10) 1_545 yes
O6W H6W2 O3 0.80(3) 2.18(7) 2.849(7) 141(11) 2_765 yes
